data_7244116
loop_
_publ_author_name
'Choi, Seoung-Mi'
'Kim, Kyeong Do'
'Park, Jong-Un'
'Xuan, Zi'
'Kim, Ju Hyun'

_publ_section_title
;
 Pd-catalyzed [3 + 2] cycloaddition of cyclic ketimines and
 trimethylenemethanes toward <i>N</i>-fused pyrrolidines bearing a
 quaternary carbon.
;
_journal_issue 2
_journal_name_full 'RSC advances'
_journal_page_first 785
_journal_page_last 789
_journal_paper_doi 10.1039/d1ra08579d
_journal_volume 12
_journal_year 2021
_chemical_formula_sum 'C18 H17 N O3 S'
_chemical_formula_weight 327.38
_space_group_crystal_system monoclinic
_space_group_IT_number 14
_space_group_name_Hall '-P 2yn'
_space_group_name_H-M_alt 'P 1 21/n 1'
_atom_sites_solution_hydrogens geom
_audit_creation_method SHELXL-2014/7
_audit_update_record
;
2021-10-08 deposited with the CCDC.	2021-12-17 downloaded from the CCDC.
;
_cell_angle_alpha 90
_cell_angle_beta 102.448(5)
_cell_angle_gamma 90
_cell_formula_units_Z 4
_cell_length_a 8.8132(12)
_cell_length_b 18.052(3)
_cell_length_c 10.3523(16)
_cell_measurement_reflns_used 8943
_cell_measurement_temperature 243(2)
_cell_measurement_theta_max 28.29
_cell_measurement_theta_min 2.26
_cell_volume 1608.3(4)
_computing_cell_refinement 'Bruker SAINT'
_computing_data_collection 'Bruker APEX2'
_computing_data_reduction 'Bruker SAINT'
_computing_molecular_graphics 'Bruker SHELXTL'
_computing_publication_material 'Bruker SHELXTL'
_computing_structure_refinement 'SHELXL-2014/7 (Sheldrick, 2014)'
_computing_structure_solution 'SHELXS-97 (Sheldrick 2008)'
_diffrn_ambient_temperature 243(2)
_diffrn_measured_fraction_theta_full 0.998
_diffrn_measured_fraction_theta_max 0.998
_diffrn_measurement_device_type 'PHOTON III M14'
_diffrn_measurement_method '\f and \w scans'
_diffrn_radiation_type MoK\a
_diffrn_radiation_wavelength 0.71073
_diffrn_reflns_av_R_equivalents 0.0464
_diffrn_reflns_av_unetI/netI 0.0313
_diffrn_reflns_Laue_measured_fraction_full 0.998
_diffrn_reflns_Laue_measured_fraction_max 0.998
_diffrn_reflns_limit_h_max 10
_diffrn_reflns_limit_h_min -11
_diffrn_reflns_limit_k_max 24
_diffrn_reflns_limit_k_min -24
_diffrn_reflns_limit_l_max 13
_diffrn_reflns_limit_l_min -13
_diffrn_reflns_number 21427
_diffrn_reflns_point_group_measured_fraction_full 0.998
_diffrn_reflns_point_group_measured_fraction_max 0.998
_diffrn_reflns_theta_full 25.242
_diffrn_reflns_theta_max 28.278
_diffrn_reflns_theta_min 2.256
_diffrn_source 'sealed tube'
_exptl_absorpt_coefficient_mu 0.216
_exptl_absorpt_correction_T_max 0.7457
_exptl_absorpt_correction_T_min 0.6586
_exptl_absorpt_correction_type multi-scan
_exptl_absorpt_process_details 'SHELXL-2014/7 (Sheldrick, 2014)'
_exptl_crystal_colour colourless
_exptl_crystal_density_diffrn 1.352
_exptl_crystal_description block
_exptl_crystal_F_000 688
_exptl_crystal_size_max 0.417
_exptl_crystal_size_mid 0.188
_exptl_crystal_size_min 0.075
_refine_diff_density_max 0.313
_refine_diff_density_min -0.376
_refine_diff_density_rms 0.044
_refine_ls_extinction_method none
_refine_ls_goodness_of_fit_ref 1.061
_refine_ls_hydrogen_treatment constr
_refine_ls_matrix_type full
_refine_ls_number_parameters 208
_refine_ls_number_reflns 3979
_refine_ls_number_restraints 0
_refine_ls_restrained_S_all 1.061
_refine_ls_R_factor_all 0.0496
_refine_ls_R_factor_gt 0.0406
_refine_ls_shift/su_max 0.001
_refine_ls_shift/su_mean 0.000
_refine_ls_structure_factor_coef Fsqd
_refine_ls_weighting_details 'w=1/[\s^2^(Fo^2^)+(0.0471P)^2^+0.6446P] where P=(Fo^2^+2Fc^2^)/3'
_refine_ls_weighting_scheme calc
_refine_ls_wR_factor_gt 0.1055
_refine_ls_wR_factor_ref 0.1113
_reflns_Friedel_coverage 0.000
_reflns_number_gt 3385
_reflns_number_total 3979
_reflns_threshold_expression 'I > 2\s(I)'
_cod_data_source_file d1ra08579d2.cif
_cod_data_source_block CSM-B-93_a
_cod_depositor_comments
;
The following automatic conversions were performed:

data item '_exptl_absorpt_correction_type' value 'Multi-scan' was
changed to 'multi-scan' in accordance with the
/home/data/users/saulius/crontab/automatic-downloads/rss-feeds/RSC/lib/dictionaries/cif_core.dic
dictionary named 'cif_core.dic' version 2.4.2 last updated on
2011-04-26.

Automatic conversion script
Id: cif_fix_values 7556 2019-12-06 15:28:31Z antanas 

 Adding full bibliography for 7244116.cif.
;
_cod_original_sg_symbol_H-M 'P 21/n'
_cod_database_code 7244116
_shelx_shelxl_version_number 2014/7
_shelx_space_group_comment
; 
The symmetry employed for this shelxl refinement is uniquely defined 
by the following loop, which should always be used as a source of 
symmetry information in preference to the above space-group names. 
They are only intended as comments. 
;
_shelx_estimated_absorpt_t_min 0.915
_shelx_estimated_absorpt_t_max 0.984

loop_
_space_group_symop_operation_xyz
'x, y, z'
'-x+1/2, y+1/2, -z+1/2'
'-x, -y, -z'
'x-1/2, -y-1/2, z-1/2'

loop_
_atom_site_label
_atom_site_type_symbol
_atom_site_fract_x
_atom_site_fract_y
_atom_site_fract_z
_atom_site_U_iso_or_equiv
_atom_site_adp_type
_atom_site_occupancy
_atom_site_site_symmetry_order
_atom_site_calc_flag
_atom_site_refinement_flags_posn
_atom_site_refinement_flags_adp
_atom_site_refinement_flags_occupancy
_atom_site_disorder_assembly
_atom_site_disorder_group
S1 S 0.31707(4) 0.62293(2) 0.84059(4) 0.03058(12) Uani 1 1 d . . . . .
O1 O 0.32770(13) 0.58341(6) 0.70580(11) 0.0370(3) Uani 1 1 d . . . . .
O2 O 0.22035(13) 0.68583(7) 0.80904(13) 0.0431(3) Uani 1 1 d . . . . .
O3 O 0.27724(14) 0.56539(7) 0.91990(12) 0.0421(3) Uani 1 1 d . . . . .
N1 N 0.49329(14) 0.64940(7) 0.89897(13) 0.0290(3) Uani 1 1 d . . . . .
C1 C 0.41004(18) 0.62192(8) 0.62334(16) 0.0311(3) Uani 1 1 d . . . . .
C2 C 0.3796(2) 0.59650(10) 0.49455(17) 0.0411(4) Uani 1 1 d . . . . .
H2A H 0.3056 0.5589 0.4682 0.049 Uiso 1 1 calc R U . . .
C3 C 0.4574(2) 0.62611(10) 0.40438(18) 0.0438(4) Uani 1 1 d . . . . .
C4 C 0.5659(2) 0.68126(10) 0.44751(18) 0.0428(4) Uani 1 1 d . . . . .
H4A H 0.6209 0.7019 0.3880 0.051 Uiso 1 1 calc R U . . .
C5 C 0.59439(19) 0.70629(9) 0.57620(17) 0.0372(4) Uani 1 1 d . . . . .
H5A H 0.6687 0.7438 0.6022 0.045 Uiso 1 1 calc R U . . .
C6 C 0.51636(17) 0.67775(8) 0.66949(15) 0.0295(3) Uani 1 1 d . . . . .
C7 C 0.4263(3) 0.59861(16) 0.2637(2) 0.0730(7) Uani 1 1 d . . . . .
H7A H 0.4910 0.6255 0.2149 0.109 Uiso 1 1 calc R U . . .
H7B H 0.4502 0.5462 0.2631 0.109 Uiso 1 1 calc R U . . .
H7C H 0.3178 0.6064 0.2225 0.109 Uiso 1 1 calc R U . . .
C8 C 0.55549(16) 0.70418(8) 0.81283(15) 0.0288(3) Uani 1 1 d . . . . .
C9 C 0.73193(17) 0.69598(9) 0.87180(17) 0.0365(4) Uani 1 1 d . . . . .
H9A H 0.7932 0.7115 0.8080 0.044 Uiso 1 1 calc R U . . .
H9B H 0.7633 0.7255 0.9526 0.044 Uiso 1 1 calc R U . . .
C10 C 0.75192(18) 0.61489(9) 0.90116(16) 0.0347(3) Uani 1 1 d . . . . .
C11 C 0.60768(18) 0.58871(9) 0.94251(18) 0.0375(4) Uani 1 1 d . . . . .
H11A H 0.5707 0.5419 0.8989 0.045 Uiso 1 1 calc R U . . .
H11B H 0.6268 0.5818 1.0386 0.045 Uiso 1 1 calc R U . . .
C12 C 0.8692(2) 0.57242(12) 0.8900(2) 0.0512(5) Uani 1 1 d . . . . .
H12A H 0.9540 0.5925 0.8603 0.061 Uiso 1 1 calc R U . . .
H12B H 0.8684 0.5219 0.9116 0.061 Uiso 1 1 calc R U . . .
C13 C 0.49976(17) 0.78236(8) 0.83681(16) 0.0321(3) Uani 1 1 d . . . . .
C14 C 0.4544(2) 0.83340(9) 0.73595(18) 0.0422(4) Uani 1 1 d . . . . .
H14A H 0.4529 0.8198 0.6480 0.051 Uiso 1 1 calc R U . . .
C15 C 0.4111(2) 0.90478(10) 0.7642(2) 0.0502(5) Uani 1 1 d . . . . .
H15A H 0.3809 0.9391 0.6952 0.060 Uiso 1 1 calc R U . . .
C16 C 0.4120(2) 0.92534(10) 0.8918(2) 0.0490(5) Uani 1 1 d . . . . .
H16A H 0.3813 0.9734 0.9102 0.059 Uiso 1 1 calc R U . . .
C17 C 0.4580(2) 0.87514(10) 0.9931(2) 0.0469(4) Uani 1 1 d . . . . .
H17A H 0.4593 0.8891 1.0808 0.056 Uiso 1 1 calc R U . . .
C18 C 0.5023(2) 0.80439(9) 0.96620(17) 0.0401(4) Uani 1 1 d . . . . .
H18A H 0.5346 0.7707 1.0360 0.048 Uiso 1 1 calc R U . . .

loop_
_atom_site_aniso_label
_atom_site_aniso_U_11
_atom_site_aniso_U_22
_atom_site_aniso_U_33
_atom_site_aniso_U_23
_atom_site_aniso_U_13
_atom_site_aniso_U_12
S1 0.02504(18) 0.0301(2) 0.0371(2) -0.00009(14) 0.00777(14) -0.00071(13)
O1 0.0373(6) 0.0358(6) 0.0392(6) -0.0061(5) 0.0113(5) -0.0123(5)
O2 0.0287(6) 0.0393(6) 0.0593(8) -0.0008(6) 0.0051(5) 0.0060(5)
O3 0.0391(6) 0.0422(6) 0.0482(7) 0.0063(5) 0.0166(5) -0.0056(5)
N1 0.0256(6) 0.0267(6) 0.0334(6) 0.0022(5) 0.0034(5) 0.0011(5)
C1 0.0289(7) 0.0290(7) 0.0359(8) -0.0005(6) 0.0083(6) -0.0019(6)
C2 0.0416(9) 0.0404(9) 0.0415(9) -0.0111(7) 0.0092(7) -0.0061(7)
C3 0.0496(10) 0.0469(10) 0.0368(9) -0.0055(7) 0.0133(7) 0.0059(8)
C4 0.0443(9) 0.0468(10) 0.0414(9) 0.0057(8) 0.0184(7) 0.0038(8)
C5 0.0344(8) 0.0344(8) 0.0435(9) 0.0041(7) 0.0096(7) -0.0041(6)
C6 0.0278(7) 0.0264(7) 0.0332(8) 0.0006(6) 0.0044(6) 0.0001(5)
C7 0.0916(18) 0.0877(17) 0.0441(12) -0.0221(12) 0.0245(12) -0.0088(15)
C8 0.0254(6) 0.0259(7) 0.0332(7) 0.0017(6) 0.0018(5) -0.0030(5)
C9 0.0255(7) 0.0373(8) 0.0429(9) 0.0037(7) -0.0009(6) -0.0039(6)
C10 0.0274(7) 0.0393(8) 0.0348(8) 0.0022(6) 0.0007(6) 0.0025(6)
C11 0.0317(8) 0.0350(8) 0.0453(9) 0.0103(7) 0.0071(7) 0.0068(6)
C12 0.0347(9) 0.0545(11) 0.0647(13) 0.0057(9) 0.0117(8) 0.0097(8)
C13 0.0292(7) 0.0250(7) 0.0382(8) -0.0016(6) -0.0012(6) -0.0024(6)
C14 0.0483(10) 0.0305(8) 0.0407(9) -0.0009(7) -0.0061(7) 0.0009(7)
C15 0.0539(11) 0.0298(8) 0.0562(11) 0.0011(8) -0.0117(9) 0.0045(8)
C16 0.0439(9) 0.0311(8) 0.0649(12) -0.0120(8) -0.0038(9) 0.0044(7)
C17 0.0491(10) 0.0396(9) 0.0492(11) -0.0128(8) 0.0041(8) -0.0010(8)
C18 0.0446(9) 0.0335(8) 0.0391(9) -0.0028(7) 0.0021(7) -0.0004(7)

loop_
_atom_type_symbol
_atom_type_description
_atom_type_scat_dispersion_real
_atom_type_scat_dispersion_imag
_atom_type_scat_source
C C 0.0033 0.0016 'International Tables Vol C Tables 4.2.6.8 and 6.1.1.4'
H H 0.0000 0.0000 'International Tables Vol C Tables 4.2.6.8 and 6.1.1.4'
N N 0.0061 0.0033 'International Tables Vol C Tables 4.2.6.8 and 6.1.1.4'
O O 0.0106 0.0060 'International Tables Vol C Tables 4.2.6.8 and 6.1.1.4'
S S 0.1246 0.1234 'International Tables Vol C Tables 4.2.6.8 and 6.1.1.4'

loop_
_geom_angle_atom_site_label_1
_geom_angle_atom_site_label_2
_geom_angle_atom_site_label_3
_geom_angle
_geom_angle_site_symmetry_1
_geom_angle_site_symmetry_3
_geom_angle_publ_flag
O3 S1 O2 120.71(8) . . ?
O3 S1 O1 104.43(7) . . ?
O2 S1 O1 107.72(7) . . ?
O3 S1 N1 109.85(7) . . ?
O2 S1 N1 109.41(7) . . ?
O1 S1 N1 103.18(7) . . ?
C1 O1 S1 116.37(9) . . ?
C11 N1 C8 110.58(12) . . ?
C11 N1 S1 115.42(10) . . ?
C8 N1 S1 114.54(9) . . ?
C2 C1 C6 123.35(15) . . ?
C2 C1 O1 113.62(13) . . ?
C6 C1 O1 122.97(14) . . ?
C3 C2 C1 120.20(16) . . ?
C3 C2 H2A 119.9 . . ?
C1 C2 H2A 119.9 . . ?
C2 C3 C4 117.99(16) . . ?
C2 C3 C7 120.87(19) . . ?
C4 C3 C7 121.13(18) . . ?
C5 C4 C3 121.10(16) . . ?
C5 C4 H4A 119.4 . . ?
C3 C4 H4A 119.4 . . ?
C4 C5 C6 122.17(15) . . ?
C4 C5 H5A 118.9 . . ?
C6 C5 H5A 118.9 . . ?
C1 C6 C5 115.17(14) . . ?
C1 C6 C8 123.77(13) . . ?
C5 C6 C8 120.96(13) . . ?
C3 C7 H7A 109.5 . . ?
C3 C7 H7B 109.5 . . ?
H7A C7 H7B 109.5 . . ?
C3 C7 H7C 109.5 . . ?
H7A C7 H7C 109.5 . . ?
H7B C7 H7C 109.5 . . ?
N1 C8 C6 109.54(11) . . ?
N1 C8 C13 109.72(12) . . ?
C6 C8 C13 115.63(12) . . ?
N1 C8 C9 99.54(11) . . ?
C6 C8 C9 110.51(13) . . ?
C13 C8 C9 110.71(12) . . ?
C10 C9 C8 103.74(12) . . ?
C10 C9 H9A 111.0 . . ?
C8 C9 H9A 111.0 . . ?
C10 C9 H9B 111.0 . . ?
C8 C9 H9B 111.0 . . ?
H9A C9 H9B 109.0 . . ?
C12 C10 C9 127.86(17) . . ?
C12 C10 C11 124.92(16) . . ?
C9 C10 C11 107.19(13) . . ?
N1 C11 C10 103.95(12) . . ?
N1 C11 H11A 111.0 . . ?
C10 C11 H11A 111.0 . . ?
N1 C11 H11B 111.0 . . ?
C10 C11 H11B 111.0 . . ?
H11A C11 H11B 109.0 . . ?
C10 C12 H12A 120.0 . . ?
C10 C12 H12B 120.0 . . ?
H12A C12 H12B 120.0 . . ?
C14 C13 C18 118.51(15) . . ?
C14 C13 C8 122.75(15) . . ?
C18 C13 C8 118.65(14) . . ?
C13 C14 C15 120.30(17) . . ?
C13 C14 H14A 119.8 . . ?
C15 C14 H14A 119.8 . . ?
C16 C15 C14 120.54(17) . . ?
C16 C15 H15A 119.7 . . ?
C14 C15 H15A 119.7 . . ?
C15 C16 C17 119.64(17) . . ?
C15 C16 H16A 120.2 . . ?
C17 C16 H16A 120.2 . . ?
C16 C17 C18 120.25(18) . . ?
C16 C17 H17A 119.9 . . ?
C18 C17 H17A 119.9 . . ?
C17 C18 C13 120.75(17) . . ?
C17 C18 H18A 119.6 . . ?
C13 C18 H18A 119.6 . . ?

loop_
_geom_bond_atom_site_label_1
_geom_bond_atom_site_label_2
_geom_bond_distance
_geom_bond_site_symmetry_2
_geom_bond_publ_flag
S1 O3 1.4144(12) . ?
S1 O2 1.4151(12) . ?
S1 O1 1.5878(12) . ?
S1 N1 1.6127(13) . ?
O1 C1 1.4162(18) . ?
N1 C11 1.4914(19) . ?
N1 C8 1.5114(19) . ?
C1 C2 1.381(2) . ?
C1 C6 1.389(2) . ?
C2 C3 1.380(3) . ?
C2 H2A 0.9400 . ?
C3 C4 1.386(3) . ?
C3 C7 1.507(3) . ?
C4 C5 1.378(2) . ?
C4 H4A 0.9400 . ?
C5 C6 1.399(2) . ?
C5 H5A 0.9400 . ?
C6 C8 1.526(2) . ?
C7 H7A 0.9700 . ?
C7 H7B 0.9700 . ?
C7 H7C 0.9700 . ?
C8 C13 1.532(2) . ?
C8 C9 1.550(2) . ?
C9 C10 1.498(2) . ?
C9 H9A 0.9800 . ?
C9 H9B 0.9800 . ?
C10 C12 1.312(2) . ?
C10 C11 1.502(2) . ?
C11 H11A 0.9800 . ?
C11 H11B 0.9800 . ?
C12 H12A 0.9400 . ?
C12 H12B 0.9400 . ?
C13 C14 1.385(2) . ?
C13 C18 1.393(2) . ?
C14 C15 1.393(2) . ?
C14 H14A 0.9400 . ?
C15 C16 1.370(3) . ?
C15 H15A 0.9400 . ?
C16 C17 1.379(3) . ?
C16 H16A 0.9400 . ?
C17 C18 1.381(2) . ?
C17 H17A 0.9400 . ?
C18 H18A 0.9400 . ?
